data_7019186
loop_
_publ_author_name
'Tardiff, Bennett J.'
'Hesp, Kevin D.'
'Ferguson, Michael J.'
'Stradiotto, Mark'

_publ_section_title
;
 Generation of [(IPr)Pd(PR(2)Cl)] complexes via P-Cl reductive
 elimination.
;
_journal_issue 26
_journal_name_full 'Dalton transactions (Cambridge, England : 2003)'
_journal_page_first 7883
_journal_page_last 7885
_journal_paper_doi 10.1039/c1dt11910a
_journal_volume 41
_journal_year 2012
_chemical_formula_sum 'C35 H54 Cl N2 P Pd'
_chemical_formula_weight 675.62
_chemical_name_systematic
;
?
;
_space_group_IT_number 15
_symmetry_cell_setting monoclinic
_symmetry_space_group_name_Hall '-C 2yc'
_symmetry_space_group_name_H-M 'C 1 2/c 1'
_atom_sites_solution_hydrogens geom
_atom_sites_solution_primary direct
_atom_sites_solution_secondary difmap
_audit_creation_method SHELXL-97
_cell_angle_alpha 90.00
_cell_angle_beta 96.3508(7)
_cell_angle_gamma 90.00
_cell_formula_units_Z 8
_cell_length_a 18.2945(11)
_cell_length_b 18.0530(10)
_cell_length_c 22.0271(13)
_cell_measurement_reflns_used 9993
_cell_measurement_temperature 173(2)
_cell_measurement_theta_max 25.86
_cell_measurement_theta_min 2.24
_cell_volume 7230.3(7)
_computing_cell_refinement 'Bruker SAINT'
_computing_data_collection 'Bruker APEX2'
_computing_data_reduction 'Bruker SAINT'
_computing_molecular_graphics 'Bruker SHELXTL'
_computing_publication_material 'Bruker SHELXTL'
_computing_structure_refinement 'SHELXL-97 (Sheldrick, 2008)'
_computing_structure_solution 'SHELXS-97 (Sheldrick, 2008)'
_diffrn_ambient_temperature 173(2)
_diffrn_measured_fraction_theta_full 0.999
_diffrn_measured_fraction_theta_max 0.999
_diffrn_measurement_device_type 'Bruker APEX-II CCD'
_diffrn_measurement_method '\w scans'
_diffrn_radiation_monochromator graphite
_diffrn_radiation_source 'fine-focus sealed tube'
_diffrn_radiation_type MoK\a
_diffrn_radiation_wavelength 0.71073
_diffrn_reflns_av_R_equivalents 0.0366
_diffrn_reflns_av_sigmaI/netI 0.0279
_diffrn_reflns_limit_h_max 22
_diffrn_reflns_limit_h_min -22
_diffrn_reflns_limit_k_max 22
_diffrn_reflns_limit_k_min -22
_diffrn_reflns_limit_l_max 27
_diffrn_reflns_limit_l_min -27
_diffrn_reflns_number 28604
_diffrn_reflns_theta_full 26.42
_diffrn_reflns_theta_max 26.42
_diffrn_reflns_theta_min 1.59
_exptl_absorpt_coefficient_mu 0.655
_exptl_absorpt_correction_T_max 0.9350
_exptl_absorpt_correction_T_min 0.8031
_exptl_absorpt_correction_type numerical
_exptl_absorpt_process_details 'SADABS (Sheldrick, 2008)'
_exptl_crystal_colour yellow
_exptl_crystal_density_diffrn 1.241
_exptl_crystal_density_method 'not measured'
_exptl_crystal_description fragment
_exptl_crystal_F_000 2848
_exptl_crystal_size_max 0.35
_exptl_crystal_size_mid 0.14
_exptl_crystal_size_min 0.10
_refine_diff_density_max 0.533
_refine_diff_density_min -0.434
_refine_diff_density_rms 0.056
_refine_ls_extinction_method none
_refine_ls_goodness_of_fit_ref 1.029
_refine_ls_hydrogen_treatment constr
_refine_ls_matrix_type full
_refine_ls_number_parameters 361
_refine_ls_number_reflns 7417
_refine_ls_number_restraints 0
_refine_ls_restrained_S_all 1.029
_refine_ls_R_factor_all 0.0426
_refine_ls_R_factor_gt 0.0298
_refine_ls_shift/su_max 0.001
_refine_ls_shift/su_mean 0.000
_refine_ls_structure_factor_coef Fsqd
_refine_ls_weighting_details 'calc w=1/[\s^2^(Fo^2^)+(0.0312P)^2^+8.1267P] where P=(Fo^2^+2Fc^2^)/3'
_refine_ls_weighting_scheme calc
_refine_ls_wR_factor_gt 0.0679
_refine_ls_wR_factor_ref 0.0745
_reflns_number_gt 6018
_reflns_number_total 7417
_reflns_threshold_expression I>2\s(I)
_cod_data_source_file c1dt11910a.txt
_cod_data_source_block dal1155
_cod_depositor_comments
;
The following automatic conversions were performed:

'_symmetry_cell_setting' value 'Monoclinic' changed to 'monoclinic'
according to /home/saulius/struct/CIF-dictionaries/cif_core.dic
dictionary named 'cif_core.dic' version 2.4.1 from 2010-06-29.

Automatic conversion script
Id: cif_fix_values 1891 2012-01-12 08:04:46Z andrius 
;
_cod_original_sg_symbol_H-M C2/c
_cod_database_code 7019186

loop_
_symmetry_equiv_pos_as_xyz
'x, y, z'
'-x, y, -z+1/2'
'x+1/2, y+1/2, z'
'-x+1/2, y+1/2, -z+1/2'
'-x, -y, -z'
'x, -y, z-1/2'
'-x+1/2, -y+1/2, -z'
'x+1/2, -y+1/2, z-1/2'

loop_
_atom_site_label
_atom_site_type_symbol
_atom_site_fract_x
_atom_site_fract_y
_atom_site_fract_z
_atom_site_U_iso_or_equiv
_atom_site_adp_type
_atom_site_occupancy
_atom_site_symmetry_multiplicity
_atom_site_calc_flag
_atom_site_refinement_flags
Pd Pd 0.271682(9) 0.029611(10) 0.065948(7) 0.03008(6) Uani 1 1 d .
Cl Cl 0.25832(4) 0.11118(5) -0.08898(3) 0.0581(2) Uani 1 1 d .
P P 0.20885(3) 0.05013(4) -0.02322(3) 0.03208(14) Uani 1 1 d .
N1 N 0.37993(9) -0.02069(10) 0.17736(8) 0.0275(4) Uani 1 1 d .
N2 N 0.27444(9) 0.00492(10) 0.20500(8) 0.0259(4) Uani 1 1 d .
C1 C 0.31172(11) 0.00315(12) 0.15441(9) 0.0257(4) Uani 1 1 d .
C2 C 0.38443(12) -0.03339(13) 0.23980(10) 0.0339(5) Uani 1 1 d .
H2 H 0.4264 -0.0503 0.2653 0.041 Uiso 1 1 calc R
C3 C 0.31836(12) -0.01737(13) 0.25736(10) 0.0335(5) Uani 1 1 d .
H3 H 0.3044 -0.0206 0.2975 0.040 Uiso 1 1 calc R
C11 C 0.43942(11) -0.03184(13) 0.14037(10) 0.0318(5) Uani 1 1 d .
C12 C 0.45383(13) -0.10380(15) 0.12201(11) 0.0397(6) Uani 1 1 d .
C13 C 0.51139(15) -0.11303(18) 0.08561(13) 0.0537(7) Uani 1 1 d .
H13 H 0.5230 -0.1613 0.0725 0.064 Uiso 1 1 calc R
C14 C 0.55112(15) -0.0536(2) 0.06863(13) 0.0575(8) Uani 1 1 d .
H14 H 0.5898 -0.0611 0.0439 0.069 Uiso 1 1 calc R
C15 C 0.53538(14) 0.01647(18) 0.08706(12) 0.0518(7) Uani 1 1 d .
H15 H 0.5632 0.0570 0.0745 0.062 Uiso 1 1 calc R
C16 C 0.47922(12) 0.02970(15) 0.12402(11) 0.0381(6) Uani 1 1 d .
C17 C 0.40629(15) -0.16909(14) 0.13617(13) 0.0459(6) Uani 1 1 d .
H17 H 0.3787 -0.1541 0.1710 0.055 Uiso 1 1 calc R
C18 C 0.34949(18) -0.18617(18) 0.08200(16) 0.0694(9) Uani 1 1 d .
H18A H 0.3218 -0.1411 0.0698 0.083 Uiso 1 1 calc R
H18B H 0.3156 -0.2244 0.0936 0.083 Uiso 1 1 calc R
H18C H 0.3745 -0.2040 0.0477 0.083 Uiso 1 1 calc R
C19 C 0.45013(19) -0.23837(18) 0.15599(16) 0.0703(9) Uani 1 1 d .
H19A H 0.4866 -0.2264 0.1906 0.084 Uiso 1 1 calc R
H19B H 0.4753 -0.2566 0.1219 0.084 Uiso 1 1 calc R
H19C H 0.4167 -0.2767 0.1682 0.084 Uiso 1 1 calc R
C20 C 0.46337(14) 0.10821(15) 0.14303(12) 0.0443(6) Uani 1 1 d .
H20 H 0.4264 0.1057 0.1732 0.053 Uiso 1 1 calc R
C21 C 0.42973(17) 0.15320(18) 0.08825(14) 0.0606(8) Uani 1 1 d .
H21A H 0.3860 0.1277 0.0688 0.073 Uiso 1 1 calc R
H21B H 0.4658 0.1585 0.0588 0.073 Uiso 1 1 calc R
H21C H 0.4158 0.2023 0.1020 0.073 Uiso 1 1 calc R
C22 C 0.53230(17) 0.14678(19) 0.17436(14) 0.0647(9) Uani 1 1 d .
H22A H 0.5532 0.1170 0.2092 0.078 Uiso 1 1 calc R
H22B H 0.5190 0.1958 0.1887 0.078 Uiso 1 1 calc R
H22C H 0.5687 0.1521 0.1452 0.078 Uiso 1 1 calc R
C31 C 0.20019(11) 0.03287(12) 0.20365(9) 0.0278(5) Uani 1 1 d .
C32 C 0.14169(12) -0.01711(12) 0.19879(9) 0.0289(5) Uani 1 1 d .
C33 C 0.07085(13) 0.01252(14) 0.19417(11) 0.0374(6) Uani 1 1 d .
H33 H 0.0297 -0.0200 0.1908 0.045 Uiso 1 1 calc R
C34 C 0.05936(14) 0.08787(15) 0.19441(11) 0.0428(6) Uani 1 1 d .
H34 H 0.0106 0.1069 0.1897 0.051 Uiso 1 1 calc R
C35 C 0.11816(14) 0.13564(15) 0.20140(11) 0.0413(6) Uani 1 1 d .
H35 H 0.1095 0.1875 0.2024 0.050 Uiso 1 1 calc R
C36 C 0.19034(13) 0.10949(13) 0.20704(10) 0.0337(5) Uani 1 1 d .
C37 C 0.15329(12) -0.10026(13) 0.19726(10) 0.0331(5) Uani 1 1 d .
H37 H 0.2035 -0.1111 0.2181 0.040 Uiso 1 1 calc R
C38 C 0.09761(15) -0.14241(16) 0.23113(13) 0.0498(7) Uani 1 1 d .
H38A H 0.1007 -0.1251 0.2735 0.060 Uiso 1 1 calc R
H38B H 0.1085 -0.1955 0.2306 0.060 Uiso 1 1 calc R
H38C H 0.0479 -0.1336 0.2110 0.060 Uiso 1 1 calc R
C39 C 0.15059(16) -0.12687(15) 0.13144(12) 0.0479(6) Uani 1 1 d .
H39A H 0.1871 -0.0997 0.1107 0.057 Uiso 1 1 calc R
H39B H 0.1014 -0.1180 0.1102 0.057 Uiso 1 1 calc R
H39C H 0.1616 -0.1800 0.1310 0.057 Uiso 1 1 calc R
C40 C 0.25443(15) 0.16333(14) 0.21840(12) 0.0420(6) Uani 1 1 d .
H40 H 0.3003 0.1329 0.2237 0.050 Uiso 1 1 calc R
C41 C 0.2511(3) 0.2051(2) 0.27690(15) 0.1047(17) Uani 1 1 d .
H41A H 0.2475 0.1700 0.3104 0.126 Uiso 1 1 calc R
H41B H 0.2079 0.2376 0.2730 0.126 Uiso 1 1 calc R
H41C H 0.2957 0.2350 0.2856 0.126 Uiso 1 1 calc R
C42 C 0.2612(2) 0.2142(2) 0.16649(16) 0.0990(15) Uani 1 1 d .
H42A H 0.3033 0.2473 0.1766 0.119 Uiso 1 1 calc R
H42B H 0.2162 0.2436 0.1585 0.119 Uiso 1 1 calc R
H42C H 0.2687 0.1853 0.1300 0.119 Uiso 1 1 calc R
C51 C 0.18601(14) -0.03526(15) -0.07093(11) 0.0421(6) Uani 1 1 d .
C52 C 0.26043(17) -0.07349(18) -0.07381(13) 0.0594(8) Uani 1 1 d .
H52A H 0.2533 -0.1188 -0.0983 0.071 Uiso 1 1 calc R
H52B H 0.2820 -0.0861 -0.0324 0.071 Uiso 1 1 calc R
H52C H 0.2936 -0.0400 -0.0926 0.071 Uiso 1 1 calc R
C53 C 0.14975(16) -0.02366(18) -0.13639(12) 0.0563(8) Uani 1 1 d .
H53A H 0.1399 -0.0719 -0.1560 0.068 Uiso 1 1 calc R
H53B H 0.1828 0.0050 -0.1595 0.068 Uiso 1 1 calc R
H53C H 0.1034 0.0033 -0.1354 0.068 Uiso 1 1 calc R
C54 C 0.1376(2) -0.08505(19) -0.03645(15) 0.0734(10) Uani 1 1 d .
H54A H 0.1244 -0.1295 -0.0608 0.088 Uiso 1 1 calc R
H54B H 0.0929 -0.0582 -0.0291 0.088 Uiso 1 1 calc R
H54C H 0.1645 -0.0995 0.0027 0.088 Uiso 1 1 calc R
C61 C 0.12613(14) 0.11006(16) -0.01734(11) 0.0440(6) Uani 1 1 d .
C62 C 0.07304(15) 0.12050(18) -0.07526(13) 0.0589(8) Uani 1 1 d .
H62A H 0.0326 0.1529 -0.0665 0.071 Uiso 1 1 calc R
H62B H 0.0533 0.0723 -0.0894 0.071 Uiso 1 1 calc R
H62C H 0.0992 0.1430 -0.1071 0.071 Uiso 1 1 calc R
C63 C 0.08558(16) 0.0774(2) 0.03391(14) 0.0631(9) Uani 1 1 d .
H63A H 0.0421 0.1075 0.0389 0.076 Uiso 1 1 calc R
H63B H 0.1185 0.0772 0.0722 0.076 Uiso 1 1 calc R
H63C H 0.0703 0.0265 0.0233 0.076 Uiso 1 1 calc R
C64 C 0.15612(17) 0.18614(17) 0.00427(14) 0.0633(9) Uani 1 1 d .
H64A H 0.1150 0.2199 0.0085 0.076 Uiso 1 1 calc R
H64B H 0.1866 0.2063 -0.0257 0.076 Uiso 1 1 calc R
H64C H 0.1859 0.1809 0.0438 0.076 Uiso 1 1 calc R

loop_
_atom_site_aniso_label
_atom_site_aniso_U_11
_atom_site_aniso_U_22
_atom_site_aniso_U_33
_atom_site_aniso_U_23
_atom_site_aniso_U_13
_atom_site_aniso_U_12
Pd 0.02591(9) 0.03694(11) 0.02605(9) 0.00243(7) -0.00313(6) 0.00166(7)
Cl 0.0480(4) 0.0727(5) 0.0536(4) 0.0266(4) 0.0061(3) -0.0056(4)
P 0.0260(3) 0.0420(4) 0.0271(3) 0.0041(2) -0.0019(2) -0.0012(2)
N1 0.0218(9) 0.0327(10) 0.0270(9) 0.0008(8) -0.0015(7) 0.0002(7)
N2 0.0215(9) 0.0305(10) 0.0249(9) 0.0005(7) -0.0008(7) 0.0002(7)
C1 0.0235(10) 0.0240(10) 0.0288(11) -0.0014(9) -0.0005(8) -0.0009(8)
C2 0.0275(11) 0.0441(14) 0.0282(11) 0.0035(10) -0.0051(9) 0.0020(10)
C3 0.0311(12) 0.0418(14) 0.0266(11) 0.0026(10) -0.0012(9) -0.0005(10)
C11 0.0205(10) 0.0452(14) 0.0290(11) 0.0021(10) -0.0013(8) 0.0033(10)
C12 0.0294(12) 0.0490(16) 0.0396(13) 0.0009(11) -0.0008(10) 0.0111(11)
C13 0.0414(15) 0.068(2) 0.0524(16) -0.0039(14) 0.0087(13) 0.0191(14)
C14 0.0313(14) 0.091(2) 0.0523(17) 0.0011(16) 0.0124(12) 0.0115(15)
C15 0.0289(13) 0.080(2) 0.0470(15) 0.0085(15) 0.0063(11) -0.0052(13)
C16 0.0247(11) 0.0536(16) 0.0349(12) 0.0057(11) -0.0025(9) -0.0019(11)
C17 0.0483(15) 0.0352(14) 0.0543(16) -0.0001(12) 0.0067(12) 0.0112(12)
C18 0.062(2) 0.055(2) 0.086(2) 0.0045(17) -0.0125(18) -0.0066(16)
C19 0.075(2) 0.058(2) 0.076(2) 0.0118(17) 0.0000(18) 0.0211(17)
C20 0.0392(14) 0.0476(16) 0.0452(15) 0.0045(12) 0.0011(11) -0.0109(12)
C21 0.0588(19) 0.0542(19) 0.066(2) 0.0134(15) -0.0041(15) -0.0073(15)
C22 0.0565(19) 0.070(2) 0.064(2) -0.0013(16) -0.0059(15) -0.0233(16)
C31 0.0239(10) 0.0343(12) 0.0251(10) 0.0007(9) 0.0029(8) 0.0034(9)
C32 0.0241(11) 0.0364(13) 0.0265(10) 0.0019(9) 0.0037(8) 0.0025(9)
C33 0.0281(12) 0.0484(16) 0.0357(12) 0.0037(11) 0.0039(10) 0.0001(10)
C34 0.0348(13) 0.0547(17) 0.0397(13) 0.0039(12) 0.0082(10) 0.0192(12)
C35 0.0468(15) 0.0365(14) 0.0412(14) 0.0003(11) 0.0081(11) 0.0127(12)
C36 0.0378(13) 0.0352(13) 0.0284(11) -0.0011(9) 0.0053(9) 0.0016(10)
C37 0.0270(11) 0.0329(13) 0.0389(12) 0.0029(10) 0.0011(9) -0.0015(9)
C38 0.0491(16) 0.0444(16) 0.0579(17) 0.0040(13) 0.0151(13) -0.0094(13)
C39 0.0565(17) 0.0432(16) 0.0442(15) -0.0043(12) 0.0064(13) -0.0012(13)
C40 0.0469(15) 0.0324(13) 0.0469(14) -0.0019(11) 0.0067(12) -0.0045(11)
C41 0.140(4) 0.127(4) 0.0495(19) -0.029(2) 0.021(2) -0.089(3)
C42 0.125(3) 0.108(3) 0.058(2) 0.027(2) -0.015(2) -0.067(3)
C51 0.0401(14) 0.0548(17) 0.0306(12) -0.0055(11) 0.0010(10) -0.0007(12)
C52 0.0640(19) 0.063(2) 0.0479(16) -0.0081(14) -0.0073(14) 0.0218(16)
C53 0.0474(16) 0.081(2) 0.0377(14) -0.0185(14) -0.0088(12) 0.0124(15)
C54 0.096(3) 0.067(2) 0.0597(19) -0.0189(17) 0.0221(18) -0.038(2)
C61 0.0357(13) 0.0550(17) 0.0385(13) -0.0041(12) -0.0082(11) 0.0079(12)
C62 0.0453(16) 0.074(2) 0.0520(17) -0.0128(15) -0.0178(13) 0.0206(15)
C63 0.0409(16) 0.093(3) 0.0577(18) -0.0059(17) 0.0137(14) 0.0143(16)
C64 0.063(2) 0.0556(19) 0.066(2) -0.0128(15) -0.0205(16) 0.0162(15)

loop_
_atom_type_symbol
_atom_type_description
_atom_type_scat_dispersion_real
_atom_type_scat_dispersion_imag
_atom_type_scat_source
C C 0.0033 0.0016 'International Tables Vol C Tables 4.2.6.8 and 6.1.1.4'
H H 0.0000 0.0000 'International Tables Vol C Tables 4.2.6.8 and 6.1.1.4'
N N 0.0061 0.0033 'International Tables Vol C Tables 4.2.6.8 and 6.1.1.4'
P P 0.1023 0.0942 'International Tables Vol C Tables 4.2.6.8 and 6.1.1.4'
Cl Cl 0.1484 0.1585 'International Tables Vol C Tables 4.2.6.8 and 6.1.1.4'
Pd Pd -0.9988 1.0072 'International Tables Vol C Tables 4.2.6.8 and 6.1.1.4'

loop_
_geom_angle_atom_site_label_1
_geom_angle_atom_site_label_2
_geom_angle_atom_site_label_3
_geom_angle
C1 Pd P 169.00(6)
C61 P C51 112.27(11)
C61 P Cl 99.04(9)
C51 P Cl 97.48(9)
C61 P Pd 112.47(8)
C51 P Pd 114.99(8)
Cl P Pd 118.83(3)
C1 N1 C2 111.78(18)
C1 N1 C11 123.43(17)
C2 N1 C11 124.79(17)
C1 N2 C3 111.97(17)
C1 N2 C31 122.85(17)
C3 N2 C31 124.99(18)
N1 C1 N2 102.91(17)
N1 C1 Pd 129.71(15)
N2 C1 Pd 127.37(15)
C3 C2 N1 107.08(19)
C2 C3 N2 106.25(19)
C12 C11 C16 123.1(2)
C12 C11 N1 118.2(2)
C16 C11 N1 118.8(2)
C11 C12 C13 117.0(3)
C11 C12 C17 122.2(2)
C13 C12 C17 120.6(2)
C14 C13 C12 121.2(3)
C15 C14 C13 120.5(3)
C14 C15 C16 121.5(3)
C11 C16 C15 116.8(2)
C11 C16 C20 123.5(2)
C15 C16 C20 119.7(2)
C12 C17 C19 113.6(2)
C12 C17 C18 110.6(2)
C19 C17 C18 110.5(2)
C16 C20 C21 110.6(2)
C16 C20 C22 112.1(2)
C21 C20 C22 110.7(2)
C32 C31 C36 122.8(2)
C32 C31 N2 119.14(19)
C36 C31 N2 118.06(19)
C31 C32 C33 117.1(2)
C31 C32 C37 122.26(19)
C33 C32 C37 120.6(2)
C34 C33 C32 121.3(2)
C35 C34 C33 120.2(2)
C34 C35 C36 121.3(2)
C35 C36 C31 117.2(2)
C35 C36 C40 120.2(2)
C31 C36 C40 122.6(2)
C32 C37 C39 110.08(19)
C32 C37 C38 112.3(2)
C39 C37 C38 110.7(2)
C42 C40 C41 111.5(3)
C42 C40 C36 113.4(2)
C41 C40 C36 111.0(2)
C54 C51 C53 109.6(2)
C54 C51 C52 108.8(3)
C53 C51 C52 108.4(2)
C54 C51 P 108.04(18)
C53 C51 P 117.3(2)
C52 C51 P 104.34(18)
C62 C61 C64 108.7(2)
C62 C61 C63 110.3(2)
C64 C61 C63 107.5(2)
C62 C61 P 117.18(19)
C64 C61 P 105.91(18)
C63 C61 P 106.73(19)

loop_
_geom_bond_atom_site_label_1
_geom_bond_atom_site_label_2
_geom_bond_distance
Pd C1 2.061(2)
Pd P 2.1947(6)
Cl P 2.1029(9)
P C61 1.876(3)
P C51 1.886(3)
N1 C1 1.363(3)
N1 C2 1.388(3)
N1 C11 1.444(3)
N2 C1 1.370(3)
N2 C3 1.390(3)
N2 C31 1.446(3)
C2 C3 1.341(3)
C11 C12 1.394(3)
C11 C16 1.397(3)
C12 C13 1.402(3)
C12 C17 1.518(4)
C13 C14 1.371(4)
C14 C15 1.369(4)
C15 C16 1.400(4)
C16 C20 1.515(4)
C17 C19 1.523(4)
C17 C18 1.525(4)
C20 C21 1.527(4)
C20 C22 1.536(4)
C31 C32 1.395(3)
C31 C36 1.398(3)
C32 C33 1.395(3)
C32 C37 1.517(3)
C33 C34 1.377(4)
C34 C35 1.374(4)
C35 C36 1.395(3)
C36 C40 1.522(3)
C37 C39 1.523(3)
C37 C38 1.530(3)
C40 C42 1.483(4)
C40 C41 1.500(4)
C51 C54 1.522(4)
C51 C53 1.533(3)
C51 C52 1.534(4)
C61 C62 1.527(3)
C61 C64 1.535(4)
C61 C63 1.536(4)

loop_
_geom_torsion_atom_site_label_1
_geom_torsion_atom_site_label_2
_geom_torsion_atom_site_label_3
_geom_torsion_atom_site_label_4
_geom_torsion
C1 Pd P C61 54.8(3)
C1 Pd P C51 -75.4(3)
C1 Pd P Cl 169.8(3)
C2 N1 C1 N2 0.2(2)
C11 N1 C1 N2 179.58(19)
C2 N1 C1 Pd -179.25(16)
C11 N1 C1 Pd 0.1(3)
C3 N2 C1 N1 -0.2(2)
C31 N2 C1 N1 174.99(18)
C3 N2 C1 Pd 179.28(16)
C31 N2 C1 Pd -5.5(3)
P Pd C1 N1 148.6(2)
P Pd C1 N2 -30.7(5)
C1 N1 C2 C3 -0.1(3)
C11 N1 C2 C3 -179.5(2)
N1 C2 C3 N2 0.0(3)
C1 N2 C3 C2 0.1(3)
C31 N2 C3 C2 -174.9(2)
C1 N1 C11 C12 -99.5(3)
C2 N1 C11 C12 79.8(3)
C1 N1 C11 C16 79.8(3)
C2 N1 C11 C16 -100.9(3)
C16 C11 C12 C13 0.2(3)
N1 C11 C12 C13 179.4(2)
C16 C11 C12 C17 -175.2(2)
N1 C11 C12 C17 4.0(3)
C11 C12 C13 C14 -0.5(4)
C17 C12 C13 C14 175.0(2)
C12 C13 C14 C15 0.1(4)
C13 C14 C15 C16 0.6(4)
C12 C11 C16 C15 0.5(3)
N1 C11 C16 C15 -178.7(2)
C12 C11 C16 C20 179.2(2)
N1 C11 C16 C20 0.0(3)
C14 C15 C16 C11 -0.9(4)
C14 C15 C16 C20 -179.6(2)
C11 C12 C17 C19 -138.3(3)
C13 C12 C17 C19 46.5(3)
C11 C12 C17 C18 96.8(3)
C13 C12 C17 C18 -78.5(3)
C11 C16 C20 C21 -109.2(3)
C15 C16 C20 C21 69.4(3)
C11 C16 C20 C22 126.8(3)
C15 C16 C20 C22 -54.6(3)
C1 N2 C31 C32 98.2(3)
C3 N2 C31 C32 -87.2(3)
C1 N2 C31 C36 -81.5(3)
C3 N2 C31 C36 93.1(3)
C36 C31 C32 C33 3.2(3)
N2 C31 C32 C33 -176.48(19)
C36 C31 C32 C37 -177.9(2)
N2 C31 C32 C37 2.4(3)
C31 C32 C33 C34 0.0(3)
C37 C32 C33 C34 -178.8(2)
C32 C33 C34 C35 -2.3(4)
C33 C34 C35 C36 1.4(4)
C34 C35 C36 C31 1.6(3)
C34 C35 C36 C40 -176.5(2)
C32 C31 C36 C35 -4.0(3)
N2 C31 C36 C35 175.67(19)
C32 C31 C36 C40 174.0(2)
N2 C31 C36 C40 -6.3(3)
C31 C32 C37 C39 -92.7(3)
C33 C32 C37 C39 86.1(3)
C31 C32 C37 C38 143.4(2)
C33 C32 C37 C38 -37.8(3)
C35 C36 C40 C42 -66.3(4)
C31 C36 C40 C42 115.7(3)
C35 C36 C40 C41 60.1(3)
C31 C36 C40 C41 -117.9(3)
C61 P C51 C54 -68.0(2)
Cl P C51 C54 -171.0(2)
Pd P C51 C54 62.2(2)
C61 P C51 C53 56.3(2)
Cl P C51 C53 -46.7(2)
Pd P C51 C53 -173.38(17)
C61 P C51 C52 176.27(18)
Cl P C51 C52 73.27(18)
Pd P C51 C52 -53.4(2)
C51 P C61 C62 -41.2(3)
Cl P C61 C62 60.7(2)
Pd P C61 C62 -172.8(2)
C51 P C61 C64 -162.70(18)
Cl P C61 C64 -60.72(19)
Pd P C61 C64 65.7(2)
C51 P C61 C63 82.9(2)
Cl P C61 C63 -175.08(17)
Pd P C61 C63 -48.6(2)
